data_2230549
loop_
_publ_author_name
'Cui, Yue'
'Gao, Qian'
'Wang, Huan-Huan'
'Wang, Lin'
'Xie, Ya-Bo'

_publ_section_title
;
 Diaquabis(2-oxo-2<i>H</i>-chromene-3-carboxylato)copper(II)
;
_journal_coeditor_code ZK2008
_journal_issue 6
_journal_name_full 'Acta Crystallographica Section E'
_journal_page_first m782
_journal_paper_doi 10.1107/S1600536811018708
_journal_volume 67
_journal_year 2011
_chemical_formula_iupac '[Cu (C10 H5 O4)2 (H2 O)2]'
_chemical_formula_moiety 'C20 H14 Cu O10'
_chemical_formula_sum 'C20 H14 Cu O10'
_chemical_formula_weight 477.86
_chemical_name_systematic
;
Diaquabis(2-oxo-2<i>H</i>-chromene-3-carboxylato)copper(II)
;
_space_group_IT_number 2
_symmetry_cell_setting triclinic
_symmetry_space_group_name_Hall '-P 1'
_symmetry_space_group_name_H-M 'P -1'
_atom_sites_solution_hydrogens geom
_atom_sites_solution_primary direct
_atom_sites_solution_secondary difmap
_cell_angle_alpha 85.98(3)
_cell_angle_beta 89.79(3)
_cell_angle_gamma 65.38(3)
_cell_formula_units_Z 1
_cell_length_a 6.5884(13)
_cell_length_b 6.8296(14)
_cell_length_c 10.460(2)
_cell_measurement_reflns_used 2273
_cell_measurement_temperature 293(2)
_cell_measurement_theta_max 28.30
_cell_measurement_theta_min 3.29
_cell_volume 426.65(18)
_computing_cell_refinement 'SAINT (Bruker, 2008)'
_computing_data_collection 'APEX2 (Bruker, 2008)'
_computing_data_reduction 'SAINT (Bruker, 2008)'
_computing_molecular_graphics 'SHELXTL (Sheldrick, 2008<i>b</i>)'
_computing_publication_material 'SHELXTL (Sheldrick, 2008<i>b</i>)'
_computing_structure_refinement 'SHELXL97 (Sheldrick, 2008<i>b</i>)'
_computing_structure_solution 'SHELXS97 (Sheldrick, 2008<i>b</i>)'
_diffrn_ambient_temperature 293(2)
_diffrn_measured_fraction_theta_full 0.989
_diffrn_measured_fraction_theta_max 0.923
_diffrn_measurement_device_type 'Bruker APEXII CCD'
_diffrn_measurement_method '\f and \w'
_diffrn_radiation_monochromator graphite
_diffrn_radiation_source 'fine-focus sealed tube'
_diffrn_radiation_type MoK\a
_diffrn_radiation_wavelength 0.71073
_diffrn_reflns_av_R_equivalents 0.0144
_diffrn_reflns_av_sigmaI/netI 0.0249
_diffrn_reflns_limit_h_max 8
_diffrn_reflns_limit_h_min -8
_diffrn_reflns_limit_k_max 8
_diffrn_reflns_limit_k_min -6
_diffrn_reflns_limit_l_max 13
_diffrn_reflns_limit_l_min -12
_diffrn_reflns_number 2696
_diffrn_reflns_theta_full 25.00
_diffrn_reflns_theta_max 28.30
_diffrn_reflns_theta_min 3.29
_diffrn_standards_number 0
_exptl_absorpt_coefficient_mu 1.346
_exptl_absorpt_correction_T_max 0.817
_exptl_absorpt_correction_T_min 0.785
_exptl_absorpt_correction_type multi-scan
_exptl_absorpt_process_details '(SADABS; Sheldrick, 2008<i>a</i>)'
_exptl_crystal_colour green
_exptl_crystal_density_diffrn 1.860
_exptl_crystal_density_method 'not measured'
_exptl_crystal_description block
_exptl_crystal_F_000 243
_exptl_crystal_size_max 0.20
_exptl_crystal_size_mid 0.15
_exptl_crystal_size_min 0.15
_refine_diff_density_max 0.470
_refine_diff_density_min -0.589
_refine_ls_extinction_method none
_refine_ls_goodness_of_fit_ref 1.096
_refine_ls_hydrogen_treatment mixed
_refine_ls_matrix_type full
_refine_ls_number_parameters 146
_refine_ls_number_reflns 1954
_refine_ls_number_restraints 0
_refine_ls_restrained_S_all 1.096
_refine_ls_R_factor_all 0.0265
_refine_ls_R_factor_gt 0.0263
_refine_ls_shift/su_max 0.000
_refine_ls_shift/su_mean 0.000
_refine_ls_structure_factor_coef Fsqd
_refine_ls_weighting_details 'calc w=1/[\s^2^(Fo^2^)+(0.0426P)^2^+0.4127P] where P=(Fo^2^+2Fc^2^)/3'
_refine_ls_weighting_scheme calc
_refine_ls_wR_factor_gt 0.0794
_refine_ls_wR_factor_ref 0.0796
_reflns_number_gt 1926
_reflns_number_total 1954
_reflns_threshold_expression I>2sigma(I)
_cod_data_source_file zk2008.cif
_cod_data_source_block I
_cod_original_cell_volume 426.65(15)
_cod_database_code 2230549
_cod_database_fobs_code 2230549

loop_
_symmetry_equiv_pos_as_xyz
'x, y, z'
'-x, -y, -z'

loop_
_atom_site_type_symbol
_atom_site_label
_atom_site_fract_x
_atom_site_fract_y
_atom_site_fract_z
_atom_site_U_iso_or_equiv
_atom_site_adp_type
_atom_site_calc_flag
_atom_site_refinement_flags
_atom_site_occupancy
_atom_site_symmetry_multiplicity
_atom_site_disorder_assembly
_atom_site_disorder_group
Cu Cu1 0.5000 0.0000 0.5000 0.00966(11) Uani d S 1 2 . .
O O1 0.4519(2) 0.1657(2) 0.69122(12) 0.0146(3) Uani d . 1 1 . .
O O1W 0.4903(2) -0.2639(2) 0.59038(12) 0.0126(3) Uani d . 1 1 . .
H H1WA 0.3929 -0.2900 0.5568 0.019 Uiso calc R 1 1 . .
O O3 0.1764(2) 0.1397(2) 0.48277(12) 0.0124(3) Uani d . 1 1 . .
O O4 -0.1736(2) 0.3644(2) 0.51356(12) 0.0127(3) Uani d . 1 1 . .
O O2 0.3051(2) 0.1949(2) 0.88105(12) 0.0122(3) Uani d . 1 1 . .
C C1 -0.2504(3) 0.2859(3) 1.00004(18) 0.0135(3) Uani d . 1 1 . .
H H1A -0.3904 0.3043 0.9699 0.016 Uiso calc R 1 1 . .
C C2 -0.2116(3) 0.2857(3) 1.13001(18) 0.0155(4) Uani d . 1 1 . .
H H2A -0.3264 0.3068 1.1869 0.019 Uiso calc R 1 1 . .
C C3 -0.0782(3) 0.2581(3) 0.91346(17) 0.0112(3) Uani d . 1 1 . .
C C4 0.1306(3) 0.2267(3) 0.96207(17) 0.0113(3) Uani d . 1 1 . .
C C5 0.1731(3) 0.2237(3) 1.09260(17) 0.0139(3) Uani d . 1 1 . .
H H5A 0.3138 0.2019 1.1231 0.017 Uiso calc R 1 1 . .
C C6 0.0000(3) 0.2539(3) 1.17600(17) 0.0154(4) Uani d . 1 1 . .
H H6A 0.0249 0.2530 1.2635 0.019 Uiso calc R 1 1 . .
C C7 -0.1071(3) 0.2648(3) 0.77726(17) 0.0111(3) Uani d . 1 1 . .
H H7A -0.2457 0.2871 0.7429 0.013 Uiso calc R 1 1 . .
C C8 0.2831(3) 0.1975(3) 0.75042(17) 0.0110(3) Uani d . 1 1 . .
C C9 0.0633(3) 0.2392(3) 0.69730(17) 0.0103(3) Uani d . 1 1 . .
C C10 0.0214(3) 0.2495(3) 0.55452(17) 0.0103(3) Uani d . 1 1 . .
H H1WB 0.614(5) -0.377(5) 0.577(3) 0.035(8) Uiso d . 1 1 . .

loop_
_atom_site_aniso_label
_atom_site_aniso_U_11
_atom_site_aniso_U_22
_atom_site_aniso_U_33
_atom_site_aniso_U_12
_atom_site_aniso_U_13
_atom_site_aniso_U_23
Cu1 0.00616(16) 0.01127(16) 0.00921(16) -0.00141(11) 0.00012(10) -0.00028(11)
O1 0.0097(6) 0.0224(7) 0.0120(6) -0.0065(5) 0.0005(5) -0.0029(5)
O1W 0.0094(6) 0.0135(6) 0.0130(6) -0.0029(5) -0.0002(5) -0.0003(5)
O3 0.0089(6) 0.0157(6) 0.0103(6) -0.0025(5) -0.0001(5) -0.0018(5)
O4 0.0086(6) 0.0143(6) 0.0127(6) -0.0022(5) -0.0018(5) -0.0006(5)
O2 0.0096(6) 0.0166(6) 0.0098(6) -0.0050(5) -0.0007(5) -0.0010(5)
C1 0.0118(8) 0.0129(8) 0.0143(8) -0.0039(6) 0.0025(7) -0.0001(6)
C2 0.0183(9) 0.0130(8) 0.0132(8) -0.0046(7) 0.0052(7) -0.0004(6)
C3 0.0112(8) 0.0095(7) 0.0113(8) -0.0029(6) 0.0010(6) -0.0004(6)
C4 0.0121(8) 0.0096(7) 0.0106(8) -0.0030(6) 0.0017(6) -0.0007(6)
C5 0.0157(9) 0.0124(8) 0.0120(8) -0.0044(7) -0.0032(7) 0.0000(6)
C6 0.0221(10) 0.0123(8) 0.0097(8) -0.0050(7) 0.0005(7) -0.0005(6)
C7 0.0094(8) 0.0104(8) 0.0122(8) -0.0031(6) -0.0005(6) -0.0003(6)
C8 0.0113(8) 0.0102(7) 0.0103(8) -0.0033(6) -0.0012(6) -0.0006(6)
C9 0.0091(8) 0.0100(7) 0.0107(8) -0.0030(6) -0.0009(6) -0.0005(6)
C10 0.0092(8) 0.0099(7) 0.0117(8) -0.0039(6) 0.0007(6) -0.0001(6)

loop_
_atom_type_symbol
_atom_type_description
_atom_type_scat_dispersion_real
_atom_type_scat_dispersion_imag
_atom_type_scat_source
C C 0.0033 0.0016 'International Tables Vol C Tables 4.2.6.8 and 6.1.1.4'
H H 0.0000 0.0000 'International Tables Vol C Tables 4.2.6.8 and 6.1.1.4'
Cu Cu 0.3201 1.2651 'International Tables Vol C Tables 4.2.6.8 and 6.1.1.4'
N N 0.0061 0.0033 'International Tables Vol C Tables 4.2.6.8 and 6.1.1.4'
O O 0.0106 0.0060 'International Tables Vol C Tables 4.2.6.8 and 6.1.1.4'

loop_
_geom_angle_atom_site_label_1
_geom_angle_atom_site_label_2
_geom_angle_atom_site_label_3
_geom_angle_site_symmetry_1
_geom_angle_site_symmetry_3
_geom_angle
_geom_angle_publ_flag
O3 Cu1 O3 2_656 . 180.0 ?
O3 Cu1 O1W 2_656 2_656 91.47(6) ?
O3 Cu1 O1W . 2_656 88.53(6) ?
O3 Cu1 O1W 2_656 . 88.53(6) ?
O3 Cu1 O1W . . 91.47(6) ?
O1W Cu1 O1W 2_656 . 180.0 ?
O3 Cu1 O1 2_656 . 94.68(6) ?
O3 Cu1 O1 . . 85.32(6) ?
O1W Cu1 O1 2_656 . 88.76(6) ?
O1W Cu1 O1 . . 91.24(6) ?
O3 Cu1 O1 2_656 2_656 85.32(6) ?
O3 Cu1 O1 . 2_656 94.68(6) ?
O1W Cu1 O1 2_656 2_656 91.24(6) ?
O1W Cu1 O1 . 2_656 88.76(6) ?
O1 Cu1 O1 . 2_656 180.0 ?
C8 O1 Cu1 . . 118.65(12) ?
Cu1 O1W H1WA . . 109.5 ?
Cu1 O1W H1WB . . 110(2) ?
H1WA O1W H1WB . . 103.7 ?
C10 O3 Cu1 . . 134.40(12) ?
C8 O2 C4 . . 122.81(14) ?
C2 C1 C3 . . 120.02(18) ?
C2 C1 H1A . . 120.0 ?
C3 C1 H1A . . 120.0 ?
C1 C2 C6 . . 120.16(17) ?
C1 C2 H2A . . 119.9 ?
C6 C2 H2A . . 119.9 ?
C4 C3 C1 . . 118.49(16) ?
C4 C3 C7 . . 118.02(16) ?
C1 C3 C7 . . 123.47(17) ?
O2 C4 C5 . . 117.36(16) ?
O2 C4 C3 . . 120.44(16) ?
C5 C4 C3 . . 122.19(17) ?
C6 C5 C4 . . 118.29(18) ?
C6 C5 H5A . . 120.9 ?
C4 C5 H5A . . 120.9 ?
C5 C6 C2 . . 120.83(17) ?
C5 C6 H6A . . 119.6 ?
C2 C6 H6A . . 119.6 ?
C9 C7 C3 . . 121.45(17) ?
C9 C7 H7A . . 119.3 ?
C3 C7 H7A . . 119.3 ?
O1 C8 O2 . . 115.47(16) ?
O1 C8 C9 . . 127.02(16) ?
O2 C8 C9 . . 117.51(15) ?
C7 C9 C8 . . 119.69(16) ?
C7 C9 C10 . . 118.84(16) ?
C8 C9 C10 . . 121.45(15) ?
O4 C10 O3 . . 122.88(16) ?
O4 C10 C9 . . 116.53(15) ?
O3 C10 C9 . . 120.53(16) ?

loop_
_geom_bond_atom_site_label_1
_geom_bond_atom_site_label_2
_geom_bond_site_symmetry_2
_geom_bond_distance
_geom_bond_publ_flag
Cu1 O3 2_656 1.9424(14) ?
Cu1 O3 . 1.9424(14) ?
Cu1 O1W 2_656 2.0007(14) ?
Cu1 O1W . 2.0007(14) ?
Cu1 O1 . 2.3229(15) ?
Cu1 O1 2_656 2.3229(15) ?
O1 C8 . 1.216(2) ?
O1W H1WA . 0.8200 ?
O1W H1WB . 0.88(3) ?
O3 C10 . 1.266(2) ?
O4 C10 . 1.251(2) ?
O2 C8 . 1.373(2) ?
O2 C4 . 1.377(2) ?
C1 C2 . 1.384(3) ?
C1 C3 . 1.408(2) ?
C1 H1A . 0.9300 ?
C2 C6 . 1.400(3) ?
C2 H2A . 0.9300 ?
C3 C4 . 1.393(3) ?
C3 C7 . 1.433(2) ?
C4 C5 . 1.392(2) ?
C5 C6 . 1.388(3) ?
C5 H5A . 0.9300 ?
C6 H6A . 0.9300 ?
C7 C9 . 1.357(2) ?
C7 H7A . 0.9300 ?
C8 C9 . 1.459(2) ?
C9 C10 . 1.511(2) ?

loop_
_geom_hbond_atom_site_label_D
_geom_hbond_atom_site_label_H
_geom_hbond_atom_site_label_A
_geom_hbond_site_symmetry_A
_geom_hbond_distance_DH
_geom_hbond_distance_HA
_geom_hbond_distance_DA
_geom_hbond_angle_DHA
O1W H1WA O4 2_556 0.82 1.89 2.706(2) 177
O1W H1WB O4 1_645 0.88(3) 1.90(3) 2.753(2) 163(3)

loop_
_geom_torsion_atom_site_label_1
_geom_torsion_atom_site_label_2
_geom_torsion_atom_site_label_3
_geom_torsion_atom_site_label_4
_geom_torsion_site_symmetry_1
_geom_torsion_site_symmetry_2
_geom_torsion_site_symmetry_3
_geom_torsion_site_symmetry_4
_geom_torsion
_geom_torsion_publ_flag
O3 Cu1 O1 C8 2_656 . . . -149.14(14) ?
O3 Cu1 O1 C8 . . . . 30.86(14) ?
O1W Cu1 O1 C8 2_656 . . . 119.49(14) ?
O1W Cu1 O1 C8 . . . . -60.51(14) ?
O1W Cu1 O3 C10 2_656 . . . -95.25(17) ?
O1W Cu1 O3 C10 . . . . 84.75(17) ?
O1 Cu1 O3 C10 . . . . -6.37(17) ?
O1 Cu1 O3 C10 2_656 . . . 173.63(17) ?
C3 C1 C2 C6 . . . . -1.2(3) ?
C2 C1 C3 C4 . . . . 1.2(3) ?
C2 C1 C3 C7 . . . . -177.46(16) ?
C8 O2 C4 C5 . . . . -179.00(15) ?
C8 O2 C4 C3 . . . . 1.7(3) ?
C1 C3 C4 O2 . . . . 178.78(15) ?
C7 C3 C4 O2 . . . . -2.5(3) ?
C1 C3 C4 C5 . . . . -0.5(3) ?
C7 C3 C4 C5 . . . . 178.26(16) ?
O2 C4 C5 C6 . . . . -179.54(16) ?
C3 C4 C5 C6 . . . . -0.2(3) ?
C4 C5 C6 C2 . . . . 0.3(3) ?
C1 C2 C6 C5 . . . . 0.5(3) ?
C4 C3 C7 C9 . . . . 0.7(3) ?
C1 C3 C7 C9 . . . . 179.37(17) ?
Cu1 O1 C8 O2 . . . . 149.88(11) ?
Cu1 O1 C8 C9 . . . . -30.6(2) ?
C4 O2 C8 O1 . . . . -179.60(15) ?
C4 O2 C8 C9 . . . . 0.9(2) ?
C3 C7 C9 C8 . . . . 1.8(3) ?
C3 C7 C9 C10 . . . . -179.55(15) ?
O1 C8 C9 C7 . . . . 177.91(18) ?
O2 C8 C9 C7 . . . . -2.6(2) ?
O1 C8 C9 C10 . . . . -0.7(3) ?
O2 C8 C9 C10 . . . . 178.83(15) ?
Cu1 O3 C10 O4 . . . . 163.62(13) ?
Cu1 O3 C10 C9 . . . . -19.1(3) ?
C7 C9 C10 O4 . . . . 28.9(2) ?
C8 C9 C10 O4 . . . . -152.53(17) ?
C7 C9 C10 O3 . . . . -148.55(17) ?
C8 C9 C10 O3 . . . . 30.0(2) ?
